data_1508357
loop_
_publ_author_name
'Nanjo, Takeshi'
'Tsukano, Chihiro'
'Takemoto, Yoshiji'

_publ_section_title
;
 Palladium-Catalyzed Cascade Process Consisting of Isocyanide Insertion
 and Benzylic C(sp(3))-H Activation: Concise Synthesis of Indole
 Derivatives.
;
_journal_issue 16
_journal_name_full 'Organic letters'
_journal_page_first 4270
_journal_page_last 4273
_journal_paper_doi 10.1021/ol302035j
_journal_volume 14
_journal_year 2012
_chemical_formula_moiety 'C23 H17 N'
_chemical_formula_sum 'C23 H17 N'
_chemical_formula_weight 307.39
_space_group_IT_number 2
_symmetry_cell_setting triclinic
_symmetry_Int_Tables_number 2
_symmetry_space_group_name_Hall '-P 1'
_symmetry_space_group_name_H-M 'P -1'
_atom_sites_solution_hydrogens geom
_atom_sites_solution_primary direct
_atom_sites_solution_secondary difmap
_cell_angle_alpha 88.984(6)
_cell_angle_beta 89.148(6)
_cell_angle_gamma 65.025(6)
_cell_formula_units_Z 4
_cell_length_a 10.069(2)
_cell_length_b 12.069(3)
_cell_length_c 14.804(4)
_cell_measurement_reflns_used 8561
_cell_measurement_temperature 296
_cell_measurement_theta_max 27.55
_cell_measurement_theta_min 3.31
_cell_volume 1630.5(7)
_computing_cell_refinement 'RAPID AUTO'
_computing_data_collection 'RAPID AUTO (Rigaku, ????)'
_computing_data_reduction 'RAPID AUTO'
_computing_molecular_graphics 'CrystalStructure 4.0'
_computing_publication_material 'CrystalStructure 4.0 (Rigaku, 2010)'
_computing_structure_refinement 'CRYSTALS (Carruthers, et al., 1999)'
_computing_structure_solution 'Il Milione (Burla, et al., 2007)'
_diffrn_ambient_temperature 296
_diffrn_detector_area_resol_mean 10.000
_diffrn_measured_fraction_theta_full 0.983
_diffrn_measured_fraction_theta_max 0.983
_diffrn_measurement_device_type 'Rigaku R-AXIS RAPID'
_diffrn_measurement_method \w
_diffrn_radiation_type 'Mo K\a'
_diffrn_radiation_wavelength 0.71075
_diffrn_reflns_av_R_equivalents 0.0936
_diffrn_reflns_limit_h_max 13
_diffrn_reflns_limit_h_min -13
_diffrn_reflns_limit_k_max 15
_diffrn_reflns_limit_k_min -15
_diffrn_reflns_limit_l_max 19
_diffrn_reflns_limit_l_min -18
_diffrn_reflns_number 15875
_diffrn_reflns_theta_full 27.49
_diffrn_reflns_theta_max 27.48
_diffrn_standards_number 0
_exptl_absorpt_coefficient_mu 0.072
_exptl_absorpt_correction_T_max 0.979
_exptl_absorpt_correction_T_min 0.478
_exptl_absorpt_correction_type multi-scan
_exptl_absorpt_process_details 'ABSCOR (Rigaku, 1995)'
_exptl_crystal_colour colorless
_exptl_crystal_density_diffrn 1.252
_exptl_crystal_density_method 'not measured'
_exptl_crystal_description block
_exptl_crystal_F_000 648.00
_exptl_crystal_size_max 0.800
_exptl_crystal_size_mid 0.800
_exptl_crystal_size_min 0.300
_refine_diff_density_max 0.802
_refine_diff_density_min -0.456
_refine_ls_extinction_coef 980(236)
_refine_ls_extinction_method 'Larson (1970) Crystallographic Computing eq. 22'
_refine_ls_goodness_of_fit_ref 2.031
_refine_ls_hydrogen_treatment constr
_refine_ls_number_parameters 468
_refine_ls_number_reflns 7355
_refine_ls_R_factor_gt 0.0951
_refine_ls_shift/su_max 0.040
_refine_ls_structure_factor_coef F
_refine_ls_weighting_details 'w = 1/[0.0010Fo^2^ + 1.0000\s(Fo^2^)]'
_refine_ls_weighting_scheme calc
_refine_ls_wR_factor_ref 0.1852
_reflns_number_gt 3996
_reflns_number_total 7355
_reflns_threshold_expression F>2.0\s(F)
_cod_data_source_file ol302035j_si_002.cif
_cod_data_source_block nanjo0214
_cod_original_cell_volume 1630.4(6)
_cod_database_code 1508357

loop_
_symmetry_equiv_pos_site_id
_symmetry_equiv_pos_as_xyz
1 +X,+Y,+Z
2 -X,-Y,-Z

loop_
_atom_site_label
_atom_site_type_symbol
_atom_site_fract_x
_atom_site_fract_y
_atom_site_fract_z
_atom_site_U_iso_or_equiv
_atom_site_adp_type
_atom_site_occupancy
_atom_site_symmetry_multiplicity
_atom_site_calc_flag
_atom_site_refinement_flags
N3 N 0.2677(4) 0.4882(3) 1.0013(2) 0.0469(10) Uani 1.0 2 d .
N4 N 0.7707(4) 0.4798(4) 1.4820(3) 0.0608(13) Uani 1.0 2 d .
C1 C 0.0136(4) 0.4922(4) 1.1887(3) 0.0400(10) Uani 1.0 2 d .
C2 C 0.0558(4) 0.5413(3) 1.1106(3) 0.0390(10) Uani 1.0 2 d .
C3 C 0.2876(4) 0.3520(4) 1.1112(3) 0.0417(11) Uani 1.0 2 d .
C4 C 0.6902(5) 0.4605(4) 1.4145(3) 0.0448(12) Uani 1.0 2 d .
C5 C 0.1961(4) 0.4657(3) 1.0744(3) 0.0377(10) Uani 1.0 2 d .
C6 C 0.4019(4) 0.3925(4) 0.9888(3) 0.0460(11) Uani 1.0 2 d .
C7 C 0.4222(4) 0.3028(4) 1.0571(3) 0.0447(11) Uani 1.0 2 d .
C8 C 0.7716(4) 0.3417(4) 1.3823(3) 0.0483(12) Uani 1.0 2 d .
C9 C 0.7167(5) 0.2972(4) 1.3116(3) 0.0462(12) Uani 1.0 2 d .
C10 C 0.5478(5) 0.5391(4) 1.3831(3) 0.0460(12) Uani 1.0 2 d .
C11 C 0.2406(4) 0.3050(4) 1.1885(3) 0.0434(11) Uani 1.0 2 d .
C12 C 0.4921(5) 0.4878(4) 1.3157(3) 0.0484(12) Uani 1.0 2 d .
C13 C 0.1081(4) 0.3806(4) 1.2272(3) 0.0445(11) Uani 1.0 2 d .
C14 C 0.5787(5) 0.3703(4) 1.2814(3) 0.0507(13) Uani 1.0 2 d .
C15 C 0.3238(4) 0.1769(4) 1.2240(3) 0.0421(11) Uani 1.0 2 d .
C16 C -0.0436(5) 0.6560(4) 1.0753(3) 0.0493(12) Uani 1.0 2 d .
C17 C -0.1278(4) 0.5550(4) 1.2262(3) 0.0540(13) Uani 1.0 2 d .
C18 C -0.1785(5) 0.7171(4) 1.1178(3) 0.0623(14) Uani 1.0 2 d .
C19 C 0.8030(4) 0.1752(4) 1.2708(3) 0.0477(12) Uani 1.0 2 d .
C20 C 0.3497(5) 0.5561(5) 1.2822(3) 0.0575(13) Uani 1.0 2 d .
C21 C 0.4578(5) 0.6593(4) 1.4153(3) 0.0566(13) Uani 1.0 2 d .
C22 C 0.9026(5) 0.2889(5) 1.4368(3) 0.0529(13) Uani 1.0 2 d .
C23 C 0.5555(4) 0.1984(4) 1.0598(3) 0.0497(12) Uani 1.0 2 d .
C24 C 0.3676(5) 0.0812(4) 1.1709(3) 0.0580(13) Uani 1.0 2 d .
C25 C -0.0075(5) 0.7186(4) 0.9952(3) 0.0630(14) Uani 1.0 2 d .
C26 C 0.5096(5) 0.3774(5) 0.9232(3) 0.0573(14) Uani 1.0 2 d .
C27 C 0.8983(5) 0.3756(5) 1.4956(3) 0.0565(14) Uani 1.0 2 d .
C28 C -0.2216(5) 0.6668(4) 1.1921(3) 0.0626(14) Uani 1.0 2 d .
C29 C 0.6617(5) 0.1866(5) 0.9957(3) 0.0598(14) Uani 1.0 2 d .
C30 C 0.2667(6) 0.6710(5) 1.3132(4) 0.0670(15) Uani 1.0 2 d .
C31 C 0.3212(6) 0.7218(5) 1.3792(4) 0.0675(15) Uani 1.0 2 d .
C32 C 0.6369(5) 0.2720(5) 0.9273(3) 0.0646(15) Uani 1.0 2 d .
C33 C 0.3500(5) 0.1596(5) 1.3169(3) 0.0674(15) Uani 1.0 2 d .
C34 C 0.7514(5) 0.0871(4) 1.2750(3) 0.0616(14) Uani 1.0 2 d .
C35 C 0.8268(6) -0.0270(4) 1.2333(4) 0.0706(16) Uani 1.0 2 d .
C36 C 0.5061(6) 0.7185(4) 1.4858(3) 0.0670(15) Uani 1.0 2 d .
C37 C 0.4628(5) -0.0554(5) 1.2959(4) 0.0811(18) Uani 1.0 2 d .
C38 C 0.4193(5) 0.0390(5) 1.3491(3) 0.0681(15) Uani 1.0 2 d .
C39 C 0.4355(5) -0.0405(4) 1.2033(4) 0.0694(16) Uani 1.0 2 d .
C40 C 1.1216(6) 0.1510(7) 1.5099(4) 0.090(2) Uani 1.0 2 d .
C41 C 0.9333(6) 0.1486(5) 1.2252(4) 0.0764(17) Uani 1.0 2 d .
C42 C 1.0048(6) 0.3577(7) 1.5620(4) 0.085(2) Uani 1.0 2 d .
C43 C 1.0170(5) 0.1687(5) 1.4424(4) 0.0714(16) Uani 1.0 2 d .
C44 C 1.0116(6) 0.0381(6) 1.1861(4) 0.0850(19) Uani 1.0 2 d .
C45 C 1.1159(6) 0.2372(7) 1.5652(4) 0.089(2) Uani 1.0 2 d .
C46 C 0.9565(6) -0.0508(5) 1.1892(4) 0.0723(16) Uani 1.0 2 d .
H1 H 0.2299 0.5575 0.9643 0.0576 Uiso 1.0 2 calc R
H2 H 0.7432 0.5527 1.5129 0.0785 Uiso 1.0 2 calc R
H3 H -0.1558 0.5221 1.2762 0.0623 Uiso 1.0 2 calc R
H4 H -0.2434 0.7924 1.0946 0.0688 Uiso 1.0 2 calc R
H5 H 0.3123 0.5215 1.2394 0.0680 Uiso 1.0 2 calc R
H6 H 0.5722 0.1396 1.1050 0.0576 Uiso 1.0 2 calc R
H7 H 0.3534 0.0942 1.1090 0.0681 Uiso 1.0 2 calc R
H8 H 0.4920 0.4358 0.8776 0.0728 Uiso 1.0 2 calc R
H9 H -0.3141 0.7087 1.2176 0.0702 Uiso 1.0 2 calc R
H10 H 0.7512 0.1183 0.9979 0.0698 Uiso 1.0 2 calc R
H11 H 0.1733 0.7157 1.2903 0.0765 Uiso 1.0 2 calc R
H12 H 0.7099 0.2604 0.8845 0.0786 Uiso 1.0 2 calc R
H13 H 0.3230 0.2263 1.3548 0.0750 Uiso 1.0 2 calc R
H14 H 0.7913 -0.0866 1.2363 0.0842 Uiso 1.0 2 calc R
H15 H 0.5093 -0.1343 1.3194 0.0894 Uiso 1.0 2 calc R
H16 H 0.4358 0.0254 1.4107 0.0769 Uiso 1.0 2 calc R
H17 H 0.4625 -0.1070 1.1651 0.0794 Uiso 1.0 2 calc R
H18 H 1.1981 0.0737 1.5164 0.1009 Uiso 1.0 2 calc R
H19 H 0.9686 0.2085 1.2222 0.0981 Uiso 1.0 2 calc R
H20 H 1.0017 0.4197 1.5996 0.1124 Uiso 1.0 2 calc R
H21 H 1.0220 0.1069 1.4040 0.0842 Uiso 1.0 2 calc R
H22 H 1.0995 0.0226 1.1563 0.1023 Uiso 1.0 2 calc R
H23 H 1.1887 0.2195 1.6081 0.1098 Uiso 1.0 2 calc R
H24 H 1.0082 -0.1258 1.1618 0.0819 Uiso 1.0 2 calc R
H25 H 0.2623 0.8000 1.3996 0.0772 Uiso 1.0 2 calc R
H26 H 0.5408 0.3407 1.2355 0.0642 Uiso 1.0 2 calc R
H27 H 0.6632 0.1033 1.3046 0.0761 Uiso 1.0 2 calc R
H28 H 0.0791 0.3543 1.2803 0.0533 Uiso 1.0 2 calc R
H29 H 0.0013 0.6717 0.9420 0.0760 Uiso 1.0 2 calc R
H30 H -0.0837 0.7994 0.9870 0.0762 Uiso 1.0 2 calc R
H31 H 0.0836 0.7237 1.0058 0.0762 Uiso 1.0 2 calc R
H32 H 0.6017 0.7125 1.4701 0.0847 Uiso 1.0 2 calc R
H33 H 0.5106 0.6775 1.5426 0.0846 Uiso 1.0 2 calc R
H34 H 0.4390 0.8030 1.4908 0.0850 Uiso 1.0 2 calc R

loop_
_atom_site_aniso_label
_atom_site_aniso_U_11
_atom_site_aniso_U_22
_atom_site_aniso_U_33
_atom_site_aniso_U_12
_atom_site_aniso_U_13
_atom_site_aniso_U_23
N3 0.0536(19) 0.045(2) 0.0449(18) -0.0243(17) -0.0021(15) 0.0068(15)
N4 0.073(3) 0.074(3) 0.050(2) -0.044(3) -0.0047(19) 0.0052(19)
C1 0.048(2) 0.035(2) 0.0391(19) -0.0199(18) -0.0008(17) -0.0108(16)
C2 0.046(2) 0.033(2) 0.040(2) -0.0188(17) -0.0072(17) -0.0063(16)
C3 0.0388(19) 0.051(3) 0.0352(19) -0.0193(18) -0.0038(16) 0.0065(17)
C4 0.061(3) 0.056(3) 0.0302(18) -0.037(3) -0.0008(18) 0.0002(17)
C5 0.048(2) 0.037(2) 0.0343(18) -0.0233(18) -0.0042(16) -0.0052(15)
C6 0.044(2) 0.054(3) 0.045(2) -0.026(2) -0.0038(17) 0.0019(18)
C7 0.040(2) 0.060(3) 0.0355(19) -0.024(2) -0.0036(16) 0.0055(18)
C8 0.052(3) 0.067(3) 0.033(2) -0.033(3) 0.0036(18) 0.0073(19)
C9 0.055(3) 0.055(3) 0.035(2) -0.030(2) 0.0009(18) -0.0003(18)
C10 0.064(3) 0.049(3) 0.0331(19) -0.032(2) 0.0088(19) 0.0024(17)
C11 0.041(2) 0.046(3) 0.041(2) -0.0168(18) -0.0065(16) 0.0084(17)
C12 0.056(3) 0.060(3) 0.034(2) -0.028(3) 0.0032(18) 0.0063(18)
C13 0.050(2) 0.045(3) 0.039(2) -0.0200(19) 0.0016(17) 0.0007(17)
C14 0.062(3) 0.059(3) 0.040(3) -0.034(3) 0.0001(19) -0.0020(19)
C15 0.043(2) 0.041(3) 0.043(2) -0.0177(18) 0.0029(17) -0.0013(17)
C16 0.054(3) 0.044(3) 0.050(3) -0.019(2) -0.0158(19) 0.0023(18)
C17 0.048(3) 0.059(3) 0.049(3) -0.017(2) 0.0025(19) -0.005(2)
C18 0.050(3) 0.057(3) 0.065(3) -0.009(3) -0.012(2) 0.008(3)
C19 0.053(3) 0.056(3) 0.037(2) -0.026(2) 0.0000(18) -0.0011(18)
C20 0.061(3) 0.066(3) 0.044(3) -0.025(3) -0.001(2) 0.007(2)
C21 0.073(3) 0.055(3) 0.046(3) -0.032(3) 0.015(3) 0.009(2)
C22 0.049(3) 0.077(3) 0.040(3) -0.034(3) 0.0051(19) 0.008(2)
C23 0.046(3) 0.052(3) 0.047(3) -0.017(2) -0.0024(18) -0.0038(19)
C24 0.049(3) 0.057(3) 0.063(3) -0.018(2) -0.010(2) 0.009(3)
C25 0.061(3) 0.058(3) 0.071(3) -0.027(3) -0.023(3) 0.023(3)
C26 0.060(3) 0.076(4) 0.047(3) -0.039(3) 0.005(2) 0.002(3)
C27 0.066(3) 0.083(4) 0.041(3) -0.050(3) -0.003(2) 0.002(3)
C28 0.047(3) 0.060(3) 0.068(3) -0.010(3) 0.003(3) -0.010(3)
C29 0.044(3) 0.071(3) 0.060(3) -0.019(3) 0.001(2) -0.014(3)
C30 0.061(3) 0.072(4) 0.057(3) -0.019(3) 0.000(3) 0.018(3)
C31 0.074(4) 0.061(3) 0.057(3) -0.020(3) 0.016(3) 0.012(3)
C32 0.052(3) 0.095(4) 0.050(3) -0.034(3) 0.009(2) -0.004(3)
C33 0.053(3) 0.081(4) 0.053(3) -0.015(3) 0.001(2) 0.028(3)
C34 0.057(3) 0.066(3) 0.066(3) -0.031(3) 0.004(3) 0.007(3)
C35 0.079(4) 0.046(3) 0.085(4) -0.025(3) -0.001(3) -0.011(3)
C36 0.103(4) 0.052(3) 0.057(3) -0.043(3) 0.015(3) -0.016(3)
C37 0.054(3) 0.074(4) 0.096(4) -0.009(3) 0.009(3) 0.044(3)
C38 0.075(3) 0.064(4) 0.052(3) -0.018(3) 0.006(3) 0.013(3)
C39 0.049(3) 0.048(3) 0.101(4) -0.011(3) -0.004(3) 0.009(3)
C40 0.054(3) 0.131(6) 0.068(4) -0.022(4) -0.006(3) 0.015(4)
C41 0.078(4) 0.090(4) 0.077(4) -0.051(3) 0.026(3) -0.024(3)
C42 0.076(4) 0.151(6) 0.054(3) -0.073(4) -0.013(3) 0.020(4)
C43 0.056(3) 0.093(4) 0.061(3) -0.029(3) 0.004(3) 0.006(3)
C44 0.070(4) 0.096(4) 0.091(4) -0.035(4) 0.020(3) -0.040(4)
C45 0.063(4) 0.146(6) 0.065(4) -0.052(4) -0.014(3) 0.007(4)
C46 0.072(3) 0.059(4) 0.074(4) -0.015(3) 0.001(3) -0.018(3)

loop_
_atom_type_symbol
_atom_type_description
_atom_type_scat_dispersion_real
_atom_type_scat_dispersion_imag
_atom_type_scat_source
C C 0.0033 0.0016
;
International Tables for Crystallography
(1992, Vol. C, Tables 4.2.6.8 and 6.1.1.4)
;
H H 0.0000 0.0000
;
International Tables for Crystallography
(1992, Vol. C, Table 6.1.1.4)
;
N N 0.0061 0.0033
;
International Tables for Crystallography
(1992, Vol. C, Tables 4.2.6.8 and 6.1.1.4)
;

loop_
_geom_angle_atom_site_label_1
_geom_angle_atom_site_label_2
_geom_angle_atom_site_label_3
_geom_angle
_geom_angle_publ_flag
C5 N3 C6 110.5(3) yes
C4 N4 C27 109.8(4) yes
C2 C1 C13 121.2(3) yes
C2 C1 C17 119.7(3) yes
C13 C1 C17 119.0(4) yes
C1 C2 C5 114.9(3) yes
C1 C2 C16 118.9(3) yes
C5 C2 C16 126.2(4) yes
C5 C3 C7 107.9(4) yes
C5 C3 C11 120.0(3) yes
C7 C3 C11 132.2(3) yes
N4 C4 C8 107.3(4) yes
N4 C4 C10 128.9(4) yes
C8 C4 C10 123.7(4) yes
N3 C5 C2 128.6(3) yes
N3 C5 C3 107.9(3) yes
C2 C5 C3 123.5(4) yes
N3 C6 C7 108.8(4) yes
N3 C6 C26 129.5(4) yes
C7 C6 C26 121.7(3) yes
C3 C7 C6 105.0(3) yes
C3 C7 C23 136.3(4) yes
C6 C7 C23 118.6(4) yes
C4 C8 C9 120.0(4) yes
C4 C8 C22 106.5(4) yes
C9 C8 C22 133.5(4) yes
C8 C9 C14 117.3(4) yes
C8 C9 C19 122.1(4) yes
C14 C9 C19 120.6(4) yes
C4 C10 C12 114.6(4) yes
C4 C10 C21 126.2(4) yes
C12 C10 C21 119.2(4) yes
C3 C11 C13 116.9(4) yes
C3 C11 C15 122.8(3) yes
C13 C11 C15 120.1(4) yes
C10 C12 C14 120.7(4) yes
C10 C12 C20 119.4(4) yes
C14 C12 C20 119.9(5) yes
C1 C13 C11 123.1(4) yes
C9 C14 C12 123.5(5) yes
C11 C15 C24 122.0(4) yes
C11 C15 C33 118.5(4) yes
C24 C15 C33 119.5(4) yes
C2 C16 C18 119.0(4) yes
C2 C16 C25 123.1(4) yes
C18 C16 C25 117.8(4) yes
C1 C17 C28 120.6(4) yes
C16 C18 C28 122.0(4) yes
C9 C19 C34 120.2(4) yes
C9 C19 C41 121.9(5) yes
C34 C19 C41 117.9(4) yes
C12 C20 C30 120.3(5) yes
C10 C21 C31 118.7(5) yes
C10 C21 C36 122.7(4) yes
C31 C21 C36 118.5(4) yes
C8 C22 C27 107.6(4) yes
C8 C22 C43 132.2(5) yes
C27 C22 C43 120.0(4) yes
C7 C23 C29 118.8(4) yes
C15 C24 C39 123.2(5) yes
C6 C26 C32 117.4(4) yes
N4 C27 C22 108.8(4) yes
N4 C27 C42 126.6(5) yes
C22 C27 C42 124.6(5) yes
C17 C28 C18 119.7(4) yes
C23 C29 C32 121.6(4) yes
C20 C30 C31 120.4(5) yes
C21 C31 C30 121.9(4) yes
C26 C32 C29 121.8(4) yes
C15 C33 C38 117.3(5) yes
C19 C34 C35 121.5(5) yes
C34 C35 C46 119.1(6) yes
C38 C37 C39 121.0(5) yes
C33 C38 C37 122.7(5) yes
C24 C39 C37 116.1(5) yes
C43 C40 C45 123.7(6) yes
C19 C41 C44 122.3(6) yes
C27 C42 C45 113.4(6) yes
C22 C43 C40 115.1(6) yes
C41 C44 C46 119.4(5) yes
C40 C45 C42 123.2(6) yes
C35 C46 C44 119.8(5) yes
C5 N3 H1 125.160 no
C6 N3 H1 124.332 no
C4 N4 H2 124.704 no
C27 N4 H2 125.443 no
C1 C13 H28 118.666 no
C11 C13 H28 118.216 no
C9 C14 H26 117.786 no
C12 C14 H26 118.679 no
C1 C17 H3 119.632 no
C28 C17 H3 119.726 no
C16 C18 H4 118.772 no
C28 C18 H4 119.207 no
C12 C20 H5 119.322 no
C30 C20 H5 120.325 no
C7 C23 H6 120.058 no
C29 C23 H6 121.173 no
C15 C24 H7 118.603 no
C39 C24 H7 118.179 no
C16 C25 H29 109.055 no
C16 C25 H30 110.042 no
C16 C25 H31 109.408 no
H29 C25 H30 109.441 no
H29 C25 H31 109.441 no
H30 C25 H31 109.439 no
C6 C26 H8 120.140 no
C32 C26 H8 122.415 no
C17 C28 H9 120.451 no
C18 C28 H9 119.798 no
C23 C29 H10 119.161 no
C32 C29 H10 119.242 no
C20 C30 H11 119.782 no
C31 C30 H11 119.783 no
C21 C31 H25 119.265 no
C30 C31 H25 118.841 no
C26 C32 H12 118.732 no
C29 C32 H12 119.410 no
C15 C33 H13 120.439 no
C38 C33 H13 122.228 no
C19 C34 H27 119.429 no
C35 C34 H27 118.998 no
C34 C35 H14 121.190 no
C46 C35 H14 119.734 no
C21 C36 H32 108.876 no
C21 C36 H33 109.216 no
C21 C36 H34 110.406 no
H32 C36 H33 109.442 no
H32 C36 H34 109.442 no
H33 C36 H34 109.441 no
C38 C37 H15 120.569 no
C39 C37 H15 118.405 no
C33 C38 H16 118.731 no
C37 C38 H16 118.541 no
C24 C39 H17 122.021 no
C37 C39 H17 121.884 no
C43 C40 H18 118.190 no
C45 C40 H18 118.115 no
C19 C41 H19 117.986 no
C44 C41 H19 119.687 no
C27 C42 H20 122.888 no
C45 C42 H20 123.706 no
C22 C43 H21 122.103 no
C40 C43 H21 122.829 no
C41 C44 H22 120.345 no
C46 C44 H22 120.256 no
C40 C45 H23 119.380 no
C42 C45 H23 117.379 no
C35 C46 H24 120.208 no
C44 C46 H24 120.003 no

loop_
_geom_bond_atom_site_label_1
_geom_bond_atom_site_label_2
_geom_bond_distance
_geom_bond_publ_flag
N3 C5 1.377(5) yes
N3 C6 1.370(4) yes
N4 C4 1.379(6) yes
N4 C27 1.381(6) yes
C1 C2 1.429(6) yes
C1 C13 1.397(5) yes
C1 C17 1.410(5) yes
C2 C5 1.422(5) yes
C2 C16 1.418(5) yes
C3 C5 1.396(5) yes
C3 C7 1.461(5) yes
C3 C11 1.429(6) yes
C4 C8 1.405(6) yes
C4 C10 1.424(5) yes
C6 C7 1.420(6) yes
C6 C26 1.401(6) yes
C7 C23 1.401(5) yes
C8 C9 1.407(7) yes
C8 C22 1.450(6) yes
C9 C14 1.371(6) yes
C9 C19 1.490(6) yes
C10 C12 1.423(7) yes
C10 C21 1.433(6) yes
C11 C13 1.382(5) yes
C11 C15 1.503(5) yes
C12 C14 1.413(6) yes
C12 C20 1.411(6) yes
C15 C24 1.319(6) yes
C15 C33 1.399(6) yes
C16 C18 1.390(6) yes
C16 C25 1.514(7) yes
C17 C28 1.371(6) yes
C18 C28 1.397(7) yes
C19 C34 1.367(8) yes
C19 C41 1.382(7) yes
C20 C30 1.366(7) yes
C21 C31 1.371(7) yes
C21 C36 1.474(8) yes
C22 C27 1.359(7) yes
C22 C43 1.423(6) yes
C23 C29 1.382(6) yes
C24 C39 1.412(6) yes
C26 C32 1.373(6) yes
C27 C42 1.411(8) yes
C29 C32 1.379(7) yes
C30 C31 1.398(8) yes
C33 C38 1.399(7) yes
C34 C35 1.409(6) yes
C35 C46 1.370(8) yes
C37 C38 1.307(8) yes
C37 C39 1.395(8) yes
C40 C43 1.409(8) yes
C40 C45 1.317(11) yes
C41 C44 1.364(8) yes
C42 C45 1.412(9) yes
C44 C46 1.400(10) yes
N3 H1 0.930 no
N4 H2 0.930 no
C13 H28 0.930 no
C14 H26 0.930 no
C17 H3 0.930 no
C18 H4 0.930 no
C20 H5 0.930 no
C23 H6 0.930 no
C24 H7 0.930 no
C25 H29 0.960 no
C25 H30 0.960 no
C25 H31 0.960 no
C26 H8 0.930 no
C28 H9 0.930 no
C29 H10 0.930 no
C30 H11 0.930 no
C31 H25 0.930 no
C32 H12 0.930 no
C33 H13 0.930 no
C34 H27 0.930 no
C35 H14 0.930 no
C36 H32 0.960 no
C36 H33 0.960 no
C36 H34 0.960 no
C37 H15 0.930 no
C38 H16 0.930 no
C39 H17 0.930 no
C40 H18 0.930 no
C41 H19 0.930 no
C42 H20 0.930 no
C43 H21 0.930 no
C44 H22 0.930 no
C45 H23 0.930 no
C46 H24 0.930 no

loop_
_geom_contact_atom_site_label_1
_geom_contact_atom_site_label_2
_geom_contact_distance
_geom_contact_publ_flag
_geom_contact_site_symmetry_2
N3 C11 3.593(6) no .
N3 C16 3.121(5) no .
N3 C23 3.576(5) no .
N3 C25 2.985(5) no .
N4 C9 3.573(7) no .
N4 C21 3.138(6) no .
N4 C36 2.987(5) no .
N4 C43 3.572(6) no .
C1 C3 2.798(5) no .
C1 C18 2.781(5) no .
C2 C11 2.896(5) no .
C2 C28 2.818(6) no .
C3 C24 3.131(6) no .
C4 C14 2.739(7) no .
C4 C36 3.071(6) no .
C5 C13 2.754(6) no .
C5 C25 3.091(5) no .
C6 C29 2.746(5) no .
C7 C15 3.234(6) no .
C7 C24 3.368(7) no .
C7 C32 2.779(6) no .
C8 C12 2.798(5) no .
C8 C34 3.566(7) no .
C8 C41 3.220(6) no .
C9 C10 2.899(6) no .
C9 C43 3.377(6) no .
C10 C30 2.800(6) no .
C11 C23 3.435(6) no .
C12 C31 2.787(6) no .
C13 C24 3.557(5) no .
C13 C33 3.049(5) no .
C14 C34 3.115(6) no .
C14 C41 3.539(6) no .
C15 C23 3.427(6) no .
C15 C37 2.752(7) no .
C16 C17 2.813(7) no .
C19 C22 3.207(7) no .
C19 C43 3.334(7) no .
C19 C46 2.790(6) no .
C20 C21 2.814(8) no .
C22 C41 3.535(7) no .
C22 C45 2.749(7) no .
C23 C24 3.220(7) no .
C23 C26 2.828(6) no .
C24 C38 2.694(7) no .
C27 C40 2.701(7) no .
C33 C39 2.783(7) no .
C34 C44 2.750(8) no .
C35 C41 2.750(9) no .
C41 C43 3.375(7) no .
C42 C43 2.872(9) no .
N3 C16 3.586(7) no 2_567
N3 C18 3.483(7) no 2_567
N3 C26 3.483(7) no 2_667
N3 C28 3.587(6) no 2_567
N3 C32 3.592(8) no 2_667
N4 C31 3.558(8) no 2_668
C4 C21 3.498(7) no 2_668
C5 C16 3.397(7) no 2_567
C6 C18 3.463(8) no 2_567
C6 C26 3.531(8) no 2_667
C6 C28 3.506(7) no 2_567
C16 N3 3.586(7) no 2_567
C16 C5 3.397(7) no 2_567
C18 N3 3.483(7) no 2_567
C18 C6 3.463(8) no 2_567
C18 C35 3.576(8) no 1_465
C20 C26 3.556(7) no 2_667
C21 C4 3.498(7) no 2_668
C22 C31 3.545(7) no 2_668
C26 N3 3.483(7) no 2_667
C26 C6 3.531(8) no 2_667
C26 C20 3.556(7) no 2_667
C27 C30 3.416(7) no 2_668
C27 C31 3.419(9) no 2_668
C28 N3 3.587(6) no 2_567
C28 C6 3.506(7) no 2_567
C30 C27 3.416(7) no 2_668
C30 C42 3.411(9) no 2_668
C31 N4 3.558(8) no 2_668
C31 C22 3.545(7) no 2_668
C31 C27 3.419(9) no 2_668
C32 N3 3.592(8) no 2_667
C35 C18 3.576(8) no 1_645
C42 C30 3.411(9) no 2_668
N3 H8 2.7510 no .
N3 H29 2.8024 no .
N3 H31 2.6592 no .
N4 H20 2.7596 no .
N4 H32 2.6026 no .
N4 H33 2.8438 no .
C1 H9 3.2578 no .
C2 H1 2.8219 no .
C2 H3 3.2934 no .
C2 H4 3.2561 no .
C2 H28 3.2899 no .
C2 H29 2.8606 no .
C2 H30 3.3476 no .
C2 H31 2.7784 no .
C3 H1 3.1380 no .
C3 H6 2.9306 no .
C3 H7 2.8943 no .
C3 H28 3.2356 no .
C4 H32 2.9161 no .
C4 H33 3.1309 no .
C5 H29 3.1135 no .
C5 H31 2.9924 no .
C6 H6 3.2700 no .
C6 H12 3.2117 no .
C7 H1 3.1610 no .
C7 H7 2.9646 no .
C7 H8 3.2987 no .
C7 H10 3.2337 no .
C8 H2 3.1377 no .
C8 H19 3.0723 no .
C8 H21 2.9072 no .
C8 H26 3.2087 no .
C9 H19 2.6432 no .
C9 H21 3.2632 no .
C9 H27 2.6177 no .
C10 H2 2.8261 no .
C10 H5 3.2832 no .
C10 H25 3.2559 no .
C10 H26 3.2930 no .
C10 H32 2.7224 no .
C10 H33 2.8446 no .
C10 H34 3.3274 no .
C11 H6 3.3164 no .
C11 H7 2.6023 no .
C11 H13 2.6397 no .
C12 H11 3.2486 no .
C13 H3 2.5803 no .
C13 H13 2.8832 no .
C14 H5 2.6046 no .
C14 H27 2.9803 no .
C15 H6 2.9176 no .
C15 H16 3.2298 no .
C15 H17 3.2371 no .
C15 H28 2.6255 no .
C16 H1 2.9769 no .
C16 H9 3.2678 no .
C17 H4 3.2269 no .
C17 H28 2.5629 no .
C18 H3 3.2339 no .
C18 H29 3.0703 no .
C18 H30 2.5153 no .
C18 H31 3.1253 no .
C19 H14 3.2610 no .
C19 H21 2.8228 no .
C19 H22 3.2402 no .
C19 H26 2.6043 no .
C20 H25 3.2265 no .
C20 H26 2.5954 no .
C21 H2 2.9889 no .
C21 H11 3.2501 no .
C22 H2 3.1205 no .
C22 H18 3.2337 no .
C22 H19 3.3129 no .
C22 H20 3.2908 no .
C23 H7 2.8869 no .
C23 H12 3.2409 no .
C24 H6 2.6148 no .
C24 H13 3.1858 no .
C24 H15 3.2237 no .
C25 H1 2.4033 no .
C25 H4 2.5986 no .
C26 H1 2.8026 no .
C26 H10 3.2330 no .
C27 H21 3.2563 no .
C27 H23 3.2022 no .
C29 H8 3.2534 no .
C31 H5 3.2402 no .
C31 H32 3.1051 no .
C31 H33 3.0010 no .
C31 H34 2.4892 no .
C32 H6 3.2512 no .
C33 H7 3.1866 no .
C33 H15 3.2167 no .
C33 H28 2.8007 no .
C34 H19 3.1866 no .
C34 H21 3.4420 no .
C34 H24 3.2415 no .
C34 H26 2.9499 no .
C35 H22 3.2353 no .
C36 H2 2.4147 no .
C36 H25 2.5757 no .
C37 H7 3.2192 no .
C37 H13 3.2135 no .
C38 H17 3.1932 no .
C39 H6 3.3312 no .
C39 H16 3.1857 no .
C40 H20 3.2460 no .
C41 H21 2.7753 no .
C41 H24 3.2244 no .
C41 H27 3.1974 no .
C42 H2 2.7866 no .
C42 H18 3.2249 no .
C43 H19 3.3003 no .
C43 H23 3.2340 no .
C44 H14 3.2364 no .
C44 H21 3.3593 no .
C45 H21 3.2425 no .
C46 H19 3.2278 no .
C46 H27 3.2285 no .
H1 H8 2.7325 no .
H1 H29 2.1529 no .
H1 H30 3.2899 no .
H1 H31 2.0221 no .
H2 H20 2.7376 no .
H2 H32 1.9534 no .
H2 H33 2.2278 no .
H2 H34 3.2859 no .
H3 H9 2.3035 no .
H3 H28 2.3782 no .
H4 H9 2.3129 no .
H4 H29 3.1958 no .
H4 H30 2.2719 no .
H4 H31 3.2955 no .
H5 H11 2.2973 no .
H5 H26 2.4122 no .
H6 H7 2.4838 no .
H6 H10 2.3167 no .
H7 H17 2.3444 no .
H8 H12 2.3195 no .
H10 H12 2.2905 no .
H11 H25 2.3083 no .
H13 H16 2.3428 no .
H13 H28 2.5401 no .
H14 H24 2.2992 no .
H14 H27 2.3421 no .
H15 H16 2.2245 no .
H15 H17 2.3289 no .
H18 H21 2.3530 no .
H18 H23 2.2116 no .
H19 H21 2.8989 no .
H19 H22 2.2944 no .
H20 H23 2.3561 no .
H22 H24 2.3335 no .
H25 H32 3.3019 no .
H25 H33 3.1380 no .
H25 H34 2.2627 no .
H26 H27 2.7796 no .
N3 H8 3.4610 no 2_667
N3 H12 3.5907 no 2_667
N4 H3 3.2073 no 1_655
N4 H20 3.2253 no 2_768
C1 H1 3.5997 no 2_567
C1 H5 3.2733 no .
C1 H20 3.3080 no 2_668
C1 H29 2.8411 no 2_567
C2 H5 3.1579 no .
C2 H29 2.9798 no 2_567
C3 H5 2.9049 no .
C3 H26 3.1217 no .
C3 H29 3.1523 no 2_567
C4 H3 2.8233 no 1_655
C4 H33 3.1666 no 2_668
C5 H5 2.9334 no .
C5 H29 3.0928 no 2_567
C6 H4 3.4949 no 2_567
C6 H8 3.3809 no 2_667
C6 H9 3.5684 no 2_567
C7 H4 3.4004 no 2_567
C7 H26 3.0350 no .
C8 H3 2.9876 no 1_655
C8 H28 3.4847 no 1_655
C8 H33 3.1325 no 2_668
C9 H3 3.4874 no 1_655
C9 H33 3.0452 no 2_668
C10 H3 3.2872 no 1_655
C10 H33 3.0918 no 2_668
C11 H5 3.0982 no .
C11 H19 3.4267 no 1_455
C11 H26 3.3134 no .
C11 H29 3.0465 no 2_567
C11 H30 3.5701 no 2_567
C12 H8 3.0141 no 2_667
C12 H33 2.8757 no 2_668
C13 H5 3.1826 no .
C13 H19 2.9611 no 1_455
C13 H20 3.3894 no 2_668
C13 H29 2.9346 no 2_567
C14 H8 3.1577 no 2_667
C14 H33 2.8707 no 2_668
C15 H19 3.4336 no 1_455
C15 H26 3.5184 no .
C15 H27 3.3778 no .
C16 H24 3.1857 no 1_465
C17 H1 3.5015 no 2_567
C17 H20 2.9680 no 2_668
C17 H23 3.5464 no 2_668
C17 H29 3.5373 no 2_567
C18 H14 2.8812 no 1_465
C18 H17 3.3998 no 1_465
C18 H24 3.2621 no 1_465
C19 H6 3.5584 no .
C20 H2 3.5510 no 2_668
C20 H8 2.8564 no 2_667
C20 H12 3.1760 no 2_667
C21 H15 3.0715 no 1_565
C22 H3 3.5098 no 1_655
C22 H25 3.3283 no 2_668
C22 H28 3.1850 no 1_655
C23 H17 3.5567 no 2_657
C23 H26 3.1102 no .
C24 H22 3.0765 no 1_455
C24 H30 3.5083 no 2_567
C25 H19 3.3827 no 2_667
C25 H24 3.1713 no 1_465
C26 H1 3.4915 no 2_667
C26 H5 3.4808 no 2_667
C26 H9 3.3496 no 2_567
C26 H17 3.4354 no 2_657
C27 H11 3.5007 no 2_668
C27 H20 3.3236 no 2_768
C27 H25 3.4953 no 2_668
C28 H14 3.1143 no 1_465
C28 H15 3.3426 no 1_465
C28 H17 3.2250 no 1_465
C28 H23 3.3609 no 2_668
C29 H17 3.0558 no 2_657
C29 H22 3.4828 no 2_757
C29 H31 3.1765 no 2_667
C30 H8 3.5810 no 2_667
C30 H12 3.0609 no 2_667
C30 H20 3.5360 no 2_668
C30 H24 3.5219 no 1_465
C31 H15 3.1717 no 1_565
C32 H1 3.3339 no 2_667
C32 H17 2.9432 no 2_657
C32 H24 3.4994 no 2_757
C32 H31 3.0185 no 2_667
C33 H27 2.9346 no .
C33 H33 3.5673 no 2_668
C34 H6 3.0184 no .
C34 H18 3.5434 no 2_758
C35 H4 3.3118 no 1_645
C35 H6 3.1435 no .
C35 H23 3.3228 no 2_758
C36 H13 3.1799 no 2_668
C36 H15 3.0197 no 1_565
C37 H9 3.0226 no 1_645
C37 H14 3.2756 no .
C37 H23 3.5265 no 2_758
C37 H25 3.5017 no 1_545
C37 H27 3.3212 no .
C37 H34 3.3848 no 1_545
C38 H18 3.2191 no 1_455
C38 H27 2.9330 no .
C38 H34 3.4469 no 1_545
C39 H4 3.4014 no 1_645
C39 H9 3.0185 no 1_645
C39 H14 3.4262 no .
C39 H22 3.2222 no 1_455
C40 H13 3.3998 no 1_655
C40 H16 3.2175 no 1_655
C41 H28 3.4882 no 1_655
C41 H29 3.4966 no 2_667
C42 H2 3.3202 no 2_768
C42 H3 3.5002 no 2_668
C42 H11 3.1530 no 2_668
C42 H20 3.5460 no 2_768
C43 H25 3.5303 no 2_668
C43 H28 3.4814 no 1_655
C44 H10 3.5864 no 2_757
C44 H30 3.4503 no 2_667
C45 H2 3.5584 no 2_768
C45 H11 3.4412 no 2_668
C45 H14 3.3574 no 2_758
C45 H32 3.1824 no 2_768
C46 H10 3.5876 no .
C46 H11 3.1146 no 1_645
C46 H12 3.4188 no 2_757
H1 C1 3.5997 no 2_567
H1 C17 3.5015 no 2_567
H1 C26 3.4915 no 2_667
H1 C32 3.3339 no 2_667
H1 H12 3.3979 no 2_667
H2 C20 3.5510 no 2_668
H2 C42 3.3202 no 2_768
H2 C45 3.5584 no 2_768
H2 H13 3.1686 no 2_668
H2 H20 3.1716 no 2_768
H2 H23 3.5517 no 2_768
H3 N4 3.2073 no 1_455
H3 C4 2.8233 no 1_455
H3 C8 2.9876 no 1_455
H3 C9 3.4874 no 1_455
H3 C10 3.2872 no 1_455
H3 C22 3.5098 no 1_455
H3 C42 3.5002 no 2_668
H3 H19 3.5506 no 1_455
H3 H20 2.7086 no 2_668
H3 H23 3.4737 no 2_668
H4 C6 3.4949 no 2_567
H4 C7 3.4004 no 2_567
H4 C35 3.3118 no 1_465
H4 C39 3.4014 no 1_465
H4 H7 3.2946 no 2_567
H4 H14 2.6860 no 1_465
H4 H17 2.8727 no 1_465
H4 H24 3.2557 no 1_465
H5 C1 3.2733 no .
H5 C2 3.1579 no .
H5 C3 2.9049 no .
H5 C5 2.9334 no .
H5 C11 3.0982 no .
H5 C13 3.1826 no .
H5 C26 3.4808 no 2_667
H5 H8 2.8057 no 2_667
H5 H12 3.1125 no 2_667
H6 C19 3.5584 no .
H6 C34 3.0184 no .
H6 C35 3.1435 no .
H6 H14 3.3098 no .
H6 H26 3.0377 no .
H6 H27 3.0761 no .
H7 H4 3.2946 no 2_567
H7 H10 3.5593 no 2_657
H7 H22 3.0925 no 1_455
H7 H29 3.5762 no 2_567
H7 H30 2.8542 no 2_567
H8 N3 3.4610 no 2_667
H8 C6 3.3809 no 2_667
H8 C12 3.0141 no 2_667
H8 C14 3.1577 no 2_667
H8 C20 2.8564 no 2_667
H8 C30 3.5810 no 2_667
H8 H5 2.8057 no 2_667
H8 H9 3.3218 no 2_567
H8 H26 3.0491 no 2_667
H9 C6 3.5684 no 2_567
H9 C26 3.3496 no 2_567
H9 C37 3.0226 no 1_465
H9 C39 3.0185 no 1_465
H9 H8 3.3218 no 2_567
H9 H14 3.0901 no 1_465
H9 H15 2.4897 no 1_465
H9 H17 2.5254 no 1_465
H9 H23 3.1782 no 2_668
H10 C44 3.5864 no 2_757
H10 C46 3.5876 no .
H10 H7 3.5593 no 2_657
H10 H17 3.2993 no 2_657
H10 H22 2.8698 no 2_757
H10 H24 3.3868 no 2_757
H10 H30 3.4949 no 1_645
H10 H31 3.0125 no 2_667
H11 C27 3.5007 no 2_668
H11 C42 3.1530 no 2_668
H11 C45 3.4412 no 2_668
H11 C46 3.1146 no 1_465
H11 H12 2.8864 no 2_667
H11 H20 3.2680 no 2_668
H11 H24 2.7058 no 1_465
H12 N3 3.5907 no 2_667
H12 C20 3.1760 no 2_667
H12 C30 3.0609 no 2_667
H12 C46 3.4188 no 2_757
H12 H1 3.3979 no 2_667
H12 H5 3.1125 no 2_667
H12 H11 2.8864 no 2_667
H12 H17 3.1273 no 2_657
H12 H22 3.1964 no 2_757
H12 H24 2.6934 no 2_757
H12 H31 2.7291 no 2_667
H13 C36 3.1799 no 2_668
H13 C40 3.3998 no 1_455
H13 H2 3.1686 no 2_668
H13 H18 3.5231 no 1_455
H13 H26 3.4903 no .
H13 H27 3.1865 no .
H13 H32 2.9046 no 2_668
H13 H33 2.8707 no 2_668
H13 H34 3.2411 no 2_668
H14 C18 2.8812 no 1_645
H14 C28 3.1143 no 1_645
H14 C37 3.2756 no .
H14 C39 3.4262 no .
H14 C45 3.3574 no 2_758
H14 H4 2.6860 no 1_645
H14 H6 3.3098 no .
H14 H9 3.0901 no 1_645
H14 H15 3.3397 no .
H14 H17 3.5955 no .
H14 H23 2.7436 no 2_758
H15 C21 3.0715 no 1_545
H15 C28 3.3426 no 1_645
H15 C31 3.1717 no 1_545
H15 C36 3.0197 no 1_545
H15 H9 2.4897 no 1_645
H15 H14 3.3397 no .
H15 H23 2.9784 no 2_758
H15 H25 3.1246 no 1_545
H15 H32 2.7788 no 1_545
H15 H34 2.8007 no 1_545
H16 C40 3.2175 no 1_455
H16 H16 2.8993 no 2_658
H16 H18 2.6941 no 1_455
H16 H18 3.5405 no 2_758
H16 H27 3.2020 no .
H16 H32 3.5238 no 1_545
H16 H32 3.5257 no 2_668
H16 H34 2.9020 no 1_545
H16 H34 3.2200 no 2_668
H17 C18 3.3998 no 1_645
H17 C23 3.5567 no 2_657
H17 C26 3.4354 no 2_657
H17 C28 3.2250 no 1_645
H17 C29 3.0558 no 2_657
H17 C32 2.9432 no 2_657
H17 H4 2.8727 no 1_645
H17 H9 2.5254 no 1_645
H17 H10 3.2993 no 2_657
H17 H12 3.1273 no 2_657
H17 H14 3.5955 no .
H17 H22 3.3166 no 1_455
H18 C34 3.5434 no 2_758
H18 C38 3.2191 no 1_655
H18 H13 3.5231 no 1_655
H18 H16 2.6941 no 1_655
H18 H16 3.5405 no 2_758
H18 H25 3.5614 no 1_645
H18 H27 3.3051 no 2_758
H18 H34 3.1662 no 1_645
H19 C11 3.4267 no 1_655
H19 C13 2.9611 no 1_655
H19 C15 3.4336 no 1_655
H19 C25 3.3827 no 2_667
H19 H3 3.5506 no 1_655
H19 H28 2.6098 no 1_655
H19 H29 2.8835 no 2_667
H19 H30 3.2790 no 2_667
H19 H31 3.4535 no 2_667
H20 N4 3.2253 no 2_768
H20 C1 3.3080 no 2_668
H20 C13 3.3894 no 2_668
H20 C17 2.9680 no 2_668
H20 C27 3.3236 no 2_768
H20 C30 3.5360 no 2_668
H20 C42 3.5460 no 2_768
H20 H2 3.1716 no 2_768
H20 H3 2.7086 no 2_668
H20 H11 3.2680 no 2_668
H20 H20 3.4933 no 2_768
H20 H28 3.0858 no 2_668
H21 H25 3.4657 no 1_645
H22 C24 3.0765 no 1_655
H22 C29 3.4828 no 2_757
H22 C39 3.2222 no 1_655
H22 H7 3.0925 no 1_655
H22 H10 2.8698 no 2_757
H22 H12 3.1964 no 2_757
H22 H17 3.3166 no 1_655
H22 H30 2.9491 no 2_667
H23 C17 3.5464 no 2_668
H23 C28 3.3609 no 2_668
H23 C35 3.3228 no 2_758
H23 C37 3.5265 no 2_758
H23 H2 3.5517 no 2_768
H23 H3 3.4737 no 2_668
H23 H9 3.1782 no 2_668
H23 H14 2.7436 no 2_758
H23 H15 2.9784 no 2_758
H23 H32 2.7965 no 2_768
H24 C16 3.1857 no 1_645
H24 C18 3.2621 no 1_645
H24 C25 3.1713 no 1_645
H24 C30 3.5219 no 1_645
H24 C32 3.4994 no 2_757
H24 H4 3.2557 no 1_645
H24 H10 3.3868 no 2_757
H24 H11 2.7058 no 1_645
H24 H12 2.6934 no 2_757
H24 H30 3.0382 no 1_645
H24 H31 2.8539 no 1_645
H25 C22 3.3283 no 2_668
H25 C27 3.4953 no 2_668
H25 C37 3.5017 no 1_565
H25 C43 3.5303 no 2_668
H25 H15 3.1246 no 1_565
H25 H18 3.5614 no 1_465
H25 H21 3.4657 no 1_465
H26 C3 3.1217 no .
H26 C7 3.0350 no .
H26 C11 3.3134 no .
H26 C15 3.5184 no .
H26 C23 3.1102 no .
H26 H6 3.0377 no .
H26 H8 3.0491 no 2_667
H26 H13 3.4903 no .
H26 H33 3.3344 no 2_668
H27 C15 3.3778 no .
H27 C33 2.9346 no .
H27 C37 3.3212 no .
H27 C38 2.9330 no .
H27 H6 3.0761 no .
H27 H13 3.1865 no .
H27 H16 3.2020 no .
H27 H18 3.3051 no 2_758
H27 H33 3.3708 no 2_668
H27 H34 3.2486 no 2_668
H28 C8 3.4847 no 1_455
H28 C22 3.1850 no 1_455
H28 C41 3.4882 no 1_455
H28 C43 3.4814 no 1_455
H28 H19 2.6098 no 1_455
H28 H20 3.0858 no 2_668
H28 H29 3.4509 no 2_567
H29 C1 2.8411 no 2_567
H29 C2 2.9798 no 2_567
H29 C3 3.1523 no 2_567
H29 C5 3.0928 no 2_567
H29 C11 3.0465 no 2_567
H29 C13 2.9346 no 2_567
H29 C17 3.5373 no 2_567
H29 C41 3.4966 no 2_667
H29 H7 3.5762 no 2_567
H29 H19 2.8835 no 2_667
H29 H28 3.4509 no 2_567
H30 C11 3.5701 no 2_567
H30 C24 3.5083 no 2_567
H30 C44 3.4503 no 2_667
H30 H7 2.8542 no 2_567
H30 H10 3.4949 no 1_465
H30 H19 3.2790 no 2_667
H30 H22 2.9491 no 2_667
H30 H24 3.0382 no 1_465
H31 C29 3.1765 no 2_667
H31 C32 3.0185 no 2_667
H31 H10 3.0125 no 2_667
H31 H12 2.7291 no 2_667
H31 H19 3.4535 no 2_667
H31 H24 2.8539 no 1_465
H32 C45 3.1824 no 2_768
H32 H13 2.9046 no 2_668
H32 H15 2.7788 no 1_565
H32 H16 3.5238 no 1_565
H32 H16 3.5257 no 2_668
H32 H23 2.7965 no 2_768
H33 C4 3.1666 no 2_668
H33 C8 3.1325 no 2_668
H33 C9 3.0452 no 2_668
H33 C10 3.0918 no 2_668
H33 C12 2.8757 no 2_668
H33 C14 2.8707 no 2_668
H33 C33 3.5673 no 2_668
H33 H13 2.8707 no 2_668
H33 H26 3.3344 no 2_668
H33 H27 3.3708 no 2_668
H34 C37 3.3848 no 1_565
H34 C38 3.4469 no 1_565
H34 H13 3.2411 no 2_668
H34 H15 2.8007 no 1_565
H34 H16 2.9020 no 1_565
H34 H16 3.2200 no 2_668
H34 H18 3.1662 no 1_465
H34 H27 3.2486 no 2_668

loop_
_geom_torsion_atom_site_label_1
_geom_torsion_atom_site_label_2
_geom_torsion_atom_site_label_3
_geom_torsion_atom_site_label_4
_geom_torsion
_geom_torsion_publ_flag
C5 N3 C6 C7 -0.9(5) no
C5 N3 C6 C26 -179.9(4) no
C6 N3 C5 C2 179.4(4) no
C6 N3 C5 C3 0.6(5) no
C4 N4 C27 C22 0.8(6) no
C4 N4 C27 C42 -176.5(5) no
C27 N4 C4 C8 -1.9(5) no
C27 N4 C4 C10 174.9(4) no
C2 C1 C13 C11 -6.7(7) no
C13 C1 C2 C5 2.7(6) no
C13 C1 C2 C16 -179.0(4) no
C2 C1 C17 C28 -4.3(7) no
C17 C1 C2 C5 -175.2(4) no
C17 C1 C2 C16 3.1(6) no
C13 C1 C17 C28 177.7(4) no
C17 C1 C13 C11 171.3(4) no
C1 C2 C5 N3 -178.8(4) no
C1 C2 C5 C3 -0.2(6) no
C1 C2 C16 C18 0.3(7) no
C1 C2 C16 C25 177.4(4) no
C5 C2 C16 C18 178.4(4) no
C5 C2 C16 C25 -4.5(7) no
C16 C2 C5 N3 3.0(8) no
C16 C2 C5 C3 -178.3(4) no
C5 C3 C7 C6 -0.4(5) no
C5 C3 C7 C23 177.2(5) no
C7 C3 C5 N3 -0.1(5) no
C7 C3 C5 C2 -179.0(4) no
C5 C3 C11 C13 -4.5(6) no
C5 C3 C11 C15 171.5(4) no
C11 C3 C5 N3 -179.9(4) no
C11 C3 C5 C2 1.1(7) no
C7 C3 C11 C13 175.6(4) no
C7 C3 C11 C15 -8.3(8) no
C11 C3 C7 C6 179.4(5) no
C11 C3 C7 C23 -3.0(9) no
N4 C4 C8 C9 -179.2(4) no
N4 C4 C8 C22 2.3(5) no
N4 C4 C10 C12 -176.1(4) no
N4 C4 C10 C21 1.5(8) no
C8 C4 C10 C12 0.3(7) no
C8 C4 C10 C21 177.9(4) no
C10 C4 C8 C9 3.8(7) no
C10 C4 C8 C22 -174.8(4) no
N3 C6 C7 C3 0.8(5) no
N3 C6 C7 C23 -177.3(4) no
N3 C6 C26 C32 178.8(5) no
C7 C6 C26 C32 -0.2(7) no
C26 C6 C7 C3 179.9(4) no
C26 C6 C7 C23 1.8(7) no
C3 C7 C23 C29 -177.6(5) no
C6 C7 C23 C29 -0.3(7) no
C4 C8 C9 C14 -4.7(7) no
C4 C8 C9 C19 175.8(4) no
C4 C8 C22 C27 -1.9(5) no
C4 C8 C22 C43 172.2(5) no
C9 C8 C22 C27 179.9(5) no
C9 C8 C22 C43 -6.0(9) no
C22 C8 C9 C14 173.4(5) no
C22 C8 C9 C19 -6.1(8) no
C8 C9 C14 C12 1.8(7) no
C8 C9 C19 C34 118.5(5) no
C8 C9 C19 C41 -63.8(6) no
C14 C9 C19 C34 -61.0(6) no
C14 C9 C19 C41 116.7(5) no
C19 C9 C14 C12 -178.7(4) no
C4 C10 C12 C14 -3.2(6) no
C4 C10 C12 C20 177.7(4) no
C4 C10 C21 C31 -178.4(4) no
C4 C10 C21 C36 1.6(8) no
C12 C10 C21 C31 -0.8(7) no
C12 C10 C21 C36 179.1(4) no
C21 C10 C12 C14 179.0(4) no
C21 C10 C12 C20 -0.1(7) no
C3 C11 C13 C1 7.3(7) no
C3 C11 C15 C24 -49.5(6) no
C3 C11 C15 C33 132.9(4) no
C13 C11 C15 C24 126.4(4) no
C13 C11 C15 C33 -51.1(6) no
C15 C11 C13 C1 -168.8(4) no
C10 C12 C14 C9 2.3(7) no
C10 C12 C20 C30 0.9(7) no
C14 C12 C20 C30 -178.2(4) no
C20 C12 C14 C9 -178.6(4) no
C11 C15 C24 C39 -174.8(4) no
C11 C15 C33 C38 176.0(4) no
C24 C15 C33 C38 -1.6(7) no
C33 C15 C24 C39 2.7(7) no
C2 C16 C18 C28 -2.7(7) no
C25 C16 C18 C28 -180.0(4) no
C1 C17 C28 C18 2.0(8) no
C16 C18 C28 C17 1.6(8) no
C9 C19 C34 C35 176.8(3) no
C9 C19 C41 C44 -178.7(4) no
C34 C19 C41 C44 -1.0(6) no
C41 C19 C34 C35 -0.9(6) no
C12 C20 C30 C31 -0.7(8) no
C10 C21 C31 C30 1.1(8) no
C36 C21 C31 C30 -178.9(5) no
C8 C22 C27 N4 0.7(6) no
C8 C22 C27 C42 178.0(5) no
C8 C22 C43 C40 -175.2(5) no
C27 C22 C43 C40 -1.7(7) no
C43 C22 C27 N4 -174.3(5) no
C43 C22 C27 C42 3.0(8) no
C7 C23 C29 C32 -2.9(7) no
C15 C24 C39 C37 -3.8(7) no
C6 C26 C32 C29 -3.0(8) no
N4 C27 C42 C45 173.9(5) no
C22 C27 C42 C45 -3.0(9) no
C23 C29 C32 C26 4.7(9) no
C20 C30 C31 C21 -0.3(8) no
C15 C33 C38 C37 1.9(8) no
C19 C34 C35 C46 1.5(7) no
C34 C35 C46 C44 -0.2(7) no
C38 C37 C39 C24 3.9(8) no
C39 C37 C38 C33 -3.1(9) no
C43 C40 C45 C42 -0.8(11) no
C45 C40 C43 C22 0.7(10) no
C19 C41 C44 C46 2.2(8) no
C27 C42 C45 C40 1.8(10) no
C41 C44 C46 C35 -1.6(7) no

loop_
_cod_related_entry_id
_cod_related_entry_code
_cod_related_entry_database
1 30651993 ChemSpider
